data_4070571
loop_
_publ_author_name
'Das, Atanu Kumar'
'Bulak, Ece'
'Sarkar, Biprajit'
'Lissner, Falk'
'Schleid, Thomas'
'Niemeyer, Mark'
'Fiedler, Jan'
'Kaim, Wolfgang'

_publ_section_title
;
 Structures and Redox Properties of Metal Complexes of the
 Electron-Deficient Diphosphine Chelate LigandR,R-QuinoxP
;
_journal_issue 2
_journal_name_full Organometallics
_journal_page_first 218
_journal_paper_doi 10.1021/om700755y
_journal_volume 27
_journal_year 2008
_chemical_formula_sum 'C21 H28 Cl N2 O3 P2 Re'
_chemical_formula_weight 640.04
_chemical_name_systematic
; 
 ? 
;
_space_group_IT_number 5
_symmetry_cell_setting monoclinic
_symmetry_space_group_name_Hall 'C 2y'
_symmetry_space_group_name_H-M 'C 1 2 1'
_atom_sites_solution_hydrogens geom
_atom_sites_solution_primary direct
_atom_sites_solution_secondary difmap
_audit_creation_method SHELXL-97
_cell_angle_alpha 90.00
_cell_angle_beta 104.375(12)
_cell_angle_gamma 90.00
_cell_formula_units_Z 4
_cell_length_a 22.692(4)
_cell_length_b 11.993(2)
_cell_length_c 10.4390(15)
_cell_measurement_reflns_used 43
_cell_measurement_temperature 173(2)
_cell_measurement_theta_max 12.5
_cell_measurement_theta_min 5.0
_cell_volume 2752.0(8)
_computing_structure_refinement 'SHELXL-97 (Sheldrick, 1997)'
_computing_structure_solution 'SHELXS-97 (Sheldrick, 1990)'
_diffrn_ambient_temperature 173(2)
_diffrn_measured_fraction_theta_full 0.998
_diffrn_measured_fraction_theta_max 0.998
_diffrn_measurement_device_type 'Siemens P4'
_diffrn_measurement_method '\w scans'
_diffrn_radiation_monochromator graphite
_diffrn_radiation_source 'fine-focus sealed tube'
_diffrn_radiation_type MoK\a
_diffrn_radiation_wavelength 0.71073
_diffrn_reflns_av_R_equivalents 0.0354
_diffrn_reflns_av_sigmaI/netI 0.0469
_diffrn_reflns_limit_h_max 28
_diffrn_reflns_limit_h_min -29
_diffrn_reflns_limit_k_max 15
_diffrn_reflns_limit_k_min 0
_diffrn_reflns_limit_l_max 13
_diffrn_reflns_limit_l_min 0
_diffrn_reflns_number 3314
_diffrn_reflns_theta_full 27.50
_diffrn_reflns_theta_max 27.50
_diffrn_reflns_theta_min 2.37
_diffrn_standards_decay_% 0.1
_diffrn_standards_interval_count 298
_diffrn_standards_number 2
_exptl_absorpt_coefficient_mu 4.650
_exptl_absorpt_correction_T_max 0.598
_exptl_absorpt_correction_T_min 0.453
_exptl_absorpt_correction_type psi-scan
_exptl_crystal_colour 'light yellow'
_exptl_crystal_density_diffrn 1.545
_exptl_crystal_density_method 'not measured'
_exptl_crystal_description prism
_exptl_crystal_F_000 1256
_exptl_crystal_size_max 0.25
_exptl_crystal_size_mid 0.25
_exptl_crystal_size_min 0.22
_refine_diff_density_max 1.055
_refine_diff_density_min -1.312
_refine_diff_density_rms 0.126
_refine_ls_abs_structure_details 'Flack H D (1983), Acta Cryst. A39, 876-881'
_refine_ls_abs_structure_Flack -0.003(10)
_refine_ls_extinction_method none
_refine_ls_goodness_of_fit_ref 0.998
_refine_ls_hydrogen_treatment refU
_refine_ls_matrix_type full
_refine_ls_number_parameters 281
_refine_ls_number_reflns 3314
_refine_ls_number_restraints 1
_refine_ls_restrained_S_all 0.998
_refine_ls_R_factor_all 0.0303
_refine_ls_R_factor_gt 0.0278
_refine_ls_shift/su_max 0.001
_refine_ls_shift/su_mean 0.000
_refine_ls_structure_factor_coef Fsqd
_refine_ls_weighting_details 'calc w=1/[\s^2^(Fo^2^)+(0.0350P)^2^] where P=(Fo^2^+2Fc^2^)/3'
_refine_ls_weighting_scheme calc
_refine_ls_wR_factor_gt 0.0668
_refine_ls_wR_factor_ref 0.0674
_reflns_number_gt 3056
_reflns_number_total 3314
_reflns_threshold_expression >2sigma(I)
_cod_data_source_file om700755y-file003.cif
_cod_data_source_block da02
_cod_original_cell_volume 2751.9(8)
_cod_original_sg_symbol_H-M C2
_cod_database_code 4070571

loop_
_symmetry_equiv_pos_as_xyz
'x, y, z'
'-x, y, -z'
'x+1/2, y+1/2, z'
'-x+1/2, y+1/2, -z'

loop_
_atom_site_label
_atom_site_type_symbol
_atom_site_fract_x
_atom_site_fract_y
_atom_site_fract_z
_atom_site_U_iso_or_equiv
_atom_site_adp_type
_atom_site_occupancy
_atom_site_symmetry_multiplicity
_atom_site_calc_flag
_atom_site_refinement_flags
Re Re 0.730412(9) 0.23310(5) 0.73700(2) 0.02077(7) Uani 1 1 d .
Cl Cl 0.73553(9) 0.20837(14) 0.97761(19) 0.0339(5) Uani 1 1 d .
P1 P 0.64141(9) 0.10562(17) 0.6895(2) 0.0210(4) Uani 1 1 d .
P2 P 0.65245(8) 0.37263(16) 0.7492(2) 0.0181(4) Uani 1 1 d .
N1 N 0.5336(4) 0.1183(8) 0.7676(7) 0.0226(17) Uani 1 1 d .
N2 N 0.5406(4) 0.3521(8) 0.8031(8) 0.0232(17) Uani 1 1 d .
C1 C 0.5810(5) 0.1783(9) 0.7475(10) 0.019(2) Uani 1 1 d .
C2 C 0.4902(6) 0.1758(10) 0.8062(10) 0.023(2) Uani 1 1 d .
C3 C 0.4385(5) 0.1145(10) 0.8273(11) 0.026(2) Uani 1 1 d .
H3A H 0.4370 0.0371 0.8211 0.046(11) Uiso 1 1 calc R
C4 C 0.3919(6) 0.1738(12) 0.8569(11) 0.032(3) Uani 1 1 d .
H4A H 0.3587 0.1354 0.8723 0.046(11) Uiso 1 1 calc R
C5 C 0.3927(6) 0.2900(12) 0.8646(11) 0.031(3) Uani 1 1 d .
H5A H 0.3591 0.3281 0.8785 0.046(11) Uiso 1 1 calc R
C6 C 0.4422(6) 0.3473(10) 0.8517(11) 0.030(3) Uani 1 1 d .
H6A H 0.4439 0.4241 0.8644 0.046(11) Uiso 1 1 calc R
C7 C 0.4909(5) 0.2922(10) 0.8195(10) 0.020(2) Uani 1 1 d .
C8 C 0.5842(5) 0.2973(10) 0.7689(10) 0.020(2) Uani 1 1 d .
C9 C 0.6715(3) 0.4607(7) 0.8957(7) 0.0271(15) Uani 1 1 d .
H9A H 0.6348 0.4848 0.9174 0.049(6) Uiso 1 1 calc R
H9B H 0.6939 0.5246 0.8786 0.049(6) Uiso 1 1 calc R
H9C H 0.6959 0.4192 0.9684 0.049(6) Uiso 1 1 calc R
C10 C 0.6242(3) 0.4731(6) 0.6106(7) 0.0273(15) Uani 1 1 d .
C11 C 0.5905(5) 0.4111(9) 0.4875(9) 0.036(2) Uani 1 1 d .
H11A H 0.5791 0.4624 0.4150 0.049(6) Uiso 1 1 calc R
H11B H 0.5547 0.3771 0.5033 0.049(6) Uiso 1 1 calc R
H11C H 0.6164 0.3544 0.4664 0.049(6) Uiso 1 1 calc R
C12 C 0.5808(6) 0.5607(9) 0.6457(11) 0.035(3) Uani 1 1 d .
H12A H 0.5628 0.6042 0.5687 0.049(6) Uiso 1 1 calc R
H12B H 0.6032 0.6088 0.7142 0.049(6) Uiso 1 1 calc R
H12C H 0.5493 0.5236 0.6761 0.049(6) Uiso 1 1 calc R
C13 C 0.6811(4) 0.5338(7) 0.5841(9) 0.0369(19) Uani 1 1 d .
H13A H 0.6685 0.5820 0.5089 0.049(6) Uiso 1 1 calc R
H13B H 0.7092 0.4794 0.5669 0.049(6) Uiso 1 1 calc R
H13C H 0.7005 0.5771 0.6603 0.049(6) Uiso 1 1 calc R
C14 C 0.6059(4) 0.0929(8) 0.5112(8) 0.031(2) Uani 1 1 d .
H14A H 0.5651 0.0653 0.4984 0.049(6) Uiso 1 1 calc R
H14B H 0.6291 0.0421 0.4721 0.049(6) Uiso 1 1 calc R
H14C H 0.6049 0.1647 0.4700 0.049(6) Uiso 1 1 calc R
C15 C 0.6436(4) -0.0410(6) 0.7496(8) 0.0282(15) Uani 1 1 d .
C16 C 0.6497(5) -0.0457(8) 0.9000(8) 0.0385(19) Uani 1 1 d .
H16A H 0.6597 -0.1203 0.9312 0.049(6) Uiso 1 1 calc R
H16B H 0.6119 -0.0240 0.9182 0.049(6) Uiso 1 1 calc R
H16C H 0.6813 0.0043 0.9441 0.049(6) Uiso 1 1 calc R
C17 C 0.5875(7) -0.1084(11) 0.6788(15) 0.049(3) Uani 1 1 d .
H17A H 0.5922 -0.1845 0.7083 0.049(6) Uiso 1 1 calc R
H17B H 0.5833 -0.1058 0.5851 0.049(6) Uiso 1 1 calc R
H17C H 0.5518 -0.0772 0.6989 0.049(6) Uiso 1 1 calc R
C18 C 0.7004(5) -0.0961(7) 0.7212(11) 0.052(3) Uani 1 1 d .
H18A H 0.7021 -0.1730 0.7475 0.049(6) Uiso 1 1 calc R
H18B H 0.7362 -0.0583 0.7701 0.049(6) Uiso 1 1 calc R
H18C H 0.6982 -0.0914 0.6284 0.049(6) Uiso 1 1 calc R
C19 C 0.7242(3) 0.2438(14) 0.5488(7) 0.0315(16) Uani 1 1 d .
O19 O 0.7210(3) 0.2475(11) 0.4395(5) 0.0463(17) Uani 1 1 d .
C20 C 0.7916(6) 0.3493(12) 0.7657(12) 0.036(3) Uani 1 1 d .
O20 O 0.8251(5) 0.4230(9) 0.7729(11) 0.049(3) Uani 1 1 d .
C21 C 0.7941(7) 0.1183(11) 0.7591(12) 0.031(3) Uani 1 1 d .
O21 O 0.8331(6) 0.0563(10) 0.7723(12) 0.054(3) Uani 1 1 d .

loop_
_atom_site_aniso_label
_atom_site_aniso_U_11
_atom_site_aniso_U_22
_atom_site_aniso_U_33
_atom_site_aniso_U_23
_atom_site_aniso_U_13
_atom_site_aniso_U_12
Re 0.02030(10) 0.02097(11) 0.02116(11) 0.0009(2) 0.00535(7) -0.0002(2)
Cl 0.0404(9) 0.0338(14) 0.0250(8) 0.0041(6) 0.0037(7) 0.0029(7)
P1 0.0255(9) 0.0192(9) 0.0179(10) -0.0030(9) 0.0045(8) -0.0016(7)
P2 0.0193(8) 0.0162(8) 0.0183(9) 0.0009(9) 0.0037(7) -0.0025(7)
N1 0.024(3) 0.021(4) 0.021(4) 0.001(3) 0.002(3) -0.006(3)
N2 0.022(3) 0.023(4) 0.024(4) 0.000(3) 0.003(3) -0.001(3)
C1 0.017(4) 0.013(4) 0.025(5) 0.008(3) 0.004(3) 0.000(3)
C2 0.028(6) 0.024(6) 0.015(4) 0.004(4) 0.002(4) 0.001(5)
C3 0.020(4) 0.023(5) 0.037(5) -0.005(4) 0.012(4) -0.002(4)
C4 0.026(6) 0.039(7) 0.030(6) -0.005(5) 0.007(4) -0.014(5)
C5 0.027(6) 0.046(7) 0.025(5) -0.005(5) 0.015(4) -0.003(5)
C6 0.038(5) 0.027(5) 0.025(4) 0.002(4) 0.010(4) 0.006(4)
C7 0.017(4) 0.027(6) 0.016(4) 0.004(4) 0.003(3) 0.000(4)
C8 0.024(5) 0.028(5) 0.009(3) 0.002(3) 0.005(3) -0.008(4)
C9 0.033(4) 0.020(4) 0.026(4) -0.007(3) 0.004(3) -0.006(3)
C10 0.032(4) 0.024(4) 0.025(4) 0.009(3) 0.007(3) 0.004(3)
C11 0.036(5) 0.044(6) 0.025(4) -0.001(4) -0.002(4) 0.013(4)
C12 0.051(6) 0.021(5) 0.036(5) 0.014(4) 0.014(4) 0.014(4)
C13 0.034(4) 0.036(5) 0.041(5) 0.016(4) 0.012(4) -0.002(3)
C14 0.031(5) 0.042(5) 0.018(4) 0.002(4) 0.005(3) -0.006(4)
C15 0.035(4) 0.020(3) 0.030(4) -0.002(3) 0.006(3) 0.002(3)
C16 0.054(5) 0.026(4) 0.037(5) 0.009(4) 0.014(4) 0.004(4)
C17 0.047(6) 0.029(6) 0.072(9) -0.008(5) 0.015(6) -0.009(5)
C18 0.065(6) 0.022(4) 0.078(8) -0.001(4) 0.037(6) 0.012(4)
C19 0.024(3) 0.036(5) 0.033(3) -0.004(6) 0.005(2) 0.005(5)
O19 0.057(3) 0.057(5) 0.030(3) 0.009(4) 0.019(2) 0.001(5)
C20 0.018(5) 0.044(8) 0.040(7) -0.007(5) -0.005(4) 0.004(6)
O20 0.048(6) 0.038(5) 0.062(6) -0.001(4) 0.017(4) -0.021(4)
C21 0.037(7) 0.027(7) 0.037(6) -0.004(5) 0.023(5) 0.004(5)
O21 0.036(5) 0.050(6) 0.081(7) 0.018(5) 0.023(5) 0.016(4)

loop_
_atom_type_symbol
_atom_type_description
_atom_type_scat_dispersion_real
_atom_type_scat_dispersion_imag
_atom_type_scat_source
C C 0.0033 0.0016 'International Tables Vol C Tables 4.2.6.8 and 6.1.1.4'
H H 0.0000 0.0000 'International Tables Vol C Tables 4.2.6.8 and 6.1.1.4'
N N 0.0061 0.0033 'International Tables Vol C Tables 4.2.6.8 and 6.1.1.4'
O O 0.0106 0.0060 'International Tables Vol C Tables 4.2.6.8 and 6.1.1.4'
P P 0.1023 0.0942 'International Tables Vol C Tables 4.2.6.8 and 6.1.1.4'
Cl Cl 0.1484 0.1585 'International Tables Vol C Tables 4.2.6.8 and 6.1.1.4'
Re Re -1.0185 7.2310 'International Tables Vol C Tables 4.2.6.8 and 6.1.1.4'

loop_
_geom_angle_atom_site_label_1
_geom_angle_atom_site_label_2
_geom_angle_atom_site_label_3
_geom_angle
C20 Re C19 88.7(5)
C20 Re C21 90.4(3)
C19 Re C21 91.8(5)
C20 Re P2 90.0(4)
C19 Re P2 97.8(4)
C21 Re P2 170.4(4)
C20 Re P1 171.9(4)
C19 Re P1 89.3(3)
C21 Re P1 97.5(4)
P2 Re P1 82.50(6)
C20 Re Cl 94.4(4)
C19 Re Cl 176.7(5)
C21 Re Cl 87.1(4)
P2 Re Cl 83.30(7)
P1 Re Cl 87.71(7)
C14 P1 C1 101.3(5)
C14 P1 C15 103.3(4)
C1 P1 C15 107.1(4)
C14 P1 Re 112.5(3)
C1 P1 Re 106.1(3)
C15 P1 Re 124.1(3)
C9 P2 C8 102.8(4)
C9 P2 C10 103.9(4)
C8 P2 C10 105.4(4)
C9 P2 Re 114.5(3)
C8 P2 Re 107.8(4)
C10 P2 Re 120.7(2)
C2 N1 C1 116.4(10)
C8 N2 C7 117.9(10)
N1 C1 C8 120.9(12)
N1 C1 P1 118.9(8)
C8 C1 P1 120.2(10)
N1 C2 C7 123.2(13)
N1 C2 C3 117.9(11)
C7 C2 C3 118.8(13)
C4 C3 C2 118.1(11)
C3 C4 C5 122.0(15)
C6 C5 C4 120.0(15)
C5 C6 C7 120.7(12)
N2 C7 C6 120.1(11)
N2 C7 C2 119.6(13)
C6 C7 C2 120.2(13)
N2 C8 C1 121.7(12)
N2 C8 P2 119.7(9)
C1 C8 P2 118.6(11)
C11 C10 C12 108.5(8)
C11 C10 C13 110.1(7)
C12 C10 C13 109.2(8)
C11 C10 P2 110.1(6)
C12 C10 P2 111.7(6)
C13 C10 P2 107.3(5)
C17 C15 C18 108.4(9)
C17 C15 C16 108.9(9)
C18 C15 C16 108.2(7)
C17 C15 P1 112.7(7)
C18 C15 P1 107.1(6)
C16 C15 P1 111.4(6)
O19 C19 Re 178.4(15)
O20 C20 Re 174.0(11)
O21 C21 Re 176.4(13)

loop_
_geom_bond_atom_site_label_1
_geom_bond_atom_site_label_2
_geom_bond_distance
Re C20 1.937(15)
Re C19 1.939(7)
Re C21 1.968(14)
Re P2 2.461(2)
Re P1 2.483(2)
Re Cl 2.5031(19)
P1 C14 1.842(9)
P1 C1 1.848(12)
P1 C15 1.864(8)
P2 C9 1.820(8)
P2 C8 1.847(11)
P2 C10 1.870(7)
N1 C2 1.344(15)
N1 C1 1.353(13)
N2 C8 1.309(14)
N2 C7 1.383(14)
C1 C8 1.444(9)
C2 C7 1.403(9)
C2 C3 1.445(16)
C3 C4 1.373(18)
C4 C5 1.396(11)
C5 C6 1.352(18)
C6 C7 1.398(16)
C10 C11 1.517(12)
C10 C12 1.546(14)
C10 C13 1.564(10)
C15 C17 1.535(16)
C15 C18 1.540(11)
C15 C16 1.543(11)
C19 O19 1.126(8)
C20 O20 1.156(18)
C21 O21 1.138(18)
